data_7714027
loop_
_publ_author_name
'Guthardt, Robin'
'Jacob, Hannes Lukas'
'Bruhn, Clemens'
'Siemeling, Ulrich'

_publ_section_title
;
 A complete series of N-heterocyclic tetrylenes (Si -- Pb) with a
 1,1&#x2019;-ferrocenediyl backbone enabled by 1,3,2-diazaborolyl
 N-substituents
;
_journal_name_full 'Dalton Transactions'
_journal_paper_doi 10.1039/D3DT02684A
_journal_year 2023
_chemical_formula_moiety 'C62 H80 B2 Fe N6 Pb'
_chemical_formula_sum 'C62 H80 B2 Fe N6 Pb'
_chemical_formula_weight 1193.98
_space_group_crystal_system triclinic
_space_group_IT_number 2
_space_group_name_Hall '-P 1'
_space_group_name_H-M_alt 'P -1'
_atom_sites_solution_hydrogens geom
_atom_sites_solution_primary dual
_audit_creation_date 2023-03-01
_audit_creation_method
;
Olex2 1.5
(compiled 2023.02.24 svn.rf166f9f3 for OlexSys, GUI svn.r6725)
;
_audit_update_record
;
2023-08-16 deposited with the CCDC.	2023-09-26 downloaded from the CCDC.
;
_cell_angle_alpha 108.398(4)
_cell_angle_beta 101.468(4)
_cell_angle_gamma 94.946(4)
_cell_formula_units_Z 2
_cell_length_a 10.7135(5)
_cell_length_b 14.3200(7)
_cell_length_c 20.0251(10)
_cell_measurement_reflns_used 28625
_cell_measurement_temperature 100
_cell_measurement_theta_max 26.37
_cell_measurement_theta_min 1.11
_cell_volume 2820.1(3)
_computing_cell_refinement
;
X-Area Recipe 1.36.0.0 (STOE, 2020)
;
_computing_data_collection
;
X-Area WinXpose 2.0.22.0 (STOE, 2016)
;
_computing_data_reduction
;
X-Area Integrate 1.78.3.0 (STOE, 2020)
X-Area LANA 1.83.8.0 (STOE, 2020)
;
_computing_molecular_graphics 'Olex2 1.5 (Dolomanov et al., 2009)'
_computing_publication_material
;
STOE & Cie GmbH, X-Area, software package for collecting single-crystal or
multi-domain crystal data on STOE area-detector diffractometers, for image 
processing, for the correction and scaling of reflection intensities and 
for outlier rejection, version 1.90, Darmstadt 2020
;
_computing_structure_refinement 'SHELXL 2014/7 (Sheldrick, 2015)'
_computing_structure_solution 'SHELXT 2014/4 (Sheldrick, 2014)'
_diffrn_ambient_temperature 100
_diffrn_detector 'image plate (34 cm diameter)'
_diffrn_detector_area_resol_mean 6.67
_diffrn_detector_type 'STOE Imaging Plate'
_diffrn_measured_fraction_theta_full 0.995
_diffrn_measured_fraction_theta_max 0.975
_diffrn_measurement_details
;
 200 frames, detector distance = 130 mm
;
_diffrn_measurement_device '2-circle diffractometer'
_diffrn_measurement_device_type 'STOE IPDS II'
_diffrn_measurement_method 'rotation method, \w scans'
_diffrn_radiation_collimation '1.2, 0.6 mm diameter, multiple pinhole'
_diffrn_radiation_monochromator 'plane graphite'
_diffrn_radiation_polarisn_norm 270
_diffrn_radiation_probe x-ray
_diffrn_radiation_type 'Mo K\a'
_diffrn_radiation_wavelength 0.71073
_diffrn_reflns_av_R_equivalents 0.0605
_diffrn_reflns_av_unetI/netI 0.0586
_diffrn_reflns_Laue_measured_fraction_full 0.995
_diffrn_reflns_Laue_measured_fraction_max 0.975
_diffrn_reflns_limit_h_max 13
_diffrn_reflns_limit_h_min -12
_diffrn_reflns_limit_k_max 17
_diffrn_reflns_limit_k_min -17
_diffrn_reflns_limit_l_max 24
_diffrn_reflns_limit_l_min -24
_diffrn_reflns_number 19459
_diffrn_reflns_point_group_measured_fraction_full 0.995
_diffrn_reflns_point_group_measured_fraction_max 0.975
_diffrn_reflns_theta_full 25.242
_diffrn_reflns_theta_max 25.852
_diffrn_reflns_theta_min 1.104
_diffrn_source 'Genix Mo HF'
_diffrn_source_current 1.000
_diffrn_source_power 0.050
_diffrn_source_voltage 50
_exptl_absorpt_coefficient_mu 3.282
_exptl_absorpt_correction_T_max 0.8691
_exptl_absorpt_correction_T_min 0.2296
_exptl_absorpt_correction_type multi-scan
_exptl_absorpt_process_details
;
STOE X-Red32, absorption correction by Gaussian integration, analogous to
P. Coppens, "The Evaluation of Absorption and Extinction in Single-Crystal
Structure Analysis", published in: F. R. Ahmed (Editor), "Crystallographic
Computing", Munksgaard, Copenhagen (1970), 255 - 270. Afterwards scaling of
reflection intensities was performed within STOE LANA. J. Koziskova, F. Hahn,
J. Richter, J. Kozisek, Acta Chimica Slovaca, vol. 9, no. 2, 2016, pp. 136-140.
;
_exptl_crystal_colour red
_exptl_crystal_colour_primary red
_exptl_crystal_density_diffrn 1.406
_exptl_crystal_density_method 'not measured'
_exptl_crystal_description plate
_exptl_crystal_F_000 1224
_exptl_crystal_size_max 0.17
_exptl_crystal_size_mid 0.11
_exptl_crystal_size_min 0.04
_refine_diff_density_max 1.670
_refine_diff_density_min -2.376
_refine_diff_density_rms 0.166
_refine_ls_extinction_coef 0.0042(6)
_refine_ls_extinction_expression Fc^*^=kFc[1+0.001xFc^2^\l^3^/sin(2\q)]^-1/4^
_refine_ls_extinction_method 'SHELXL-2014/7 (Sheldrick 2014'
_refine_ls_goodness_of_fit_ref 1.093
_refine_ls_hydrogen_treatment constr
_refine_ls_matrix_type full
_refine_ls_number_parameters 666
_refine_ls_number_reflns 10646
_refine_ls_number_restraints 0
_refine_ls_restrained_S_all 1.093
_refine_ls_R_factor_all 0.0654
_refine_ls_R_factor_gt 0.0551
_refine_ls_shift/su_max 0.000
_refine_ls_shift/su_mean 0.000
_refine_ls_structure_factor_coef Fsqd
_refine_ls_weighting_details 'w=1/[\s^2^(Fo^2^)+(0.1061P)^2^+2.7514P] where P=(Fo^2^+2Fc^2^)/3'
_refine_ls_weighting_scheme calc
_refine_ls_wR_factor_gt 0.1463
_refine_ls_wR_factor_ref 0.1575
_reflns_Friedel_coverage 0.000
_reflns_number_gt 9174
_reflns_number_total 10646
_reflns_threshold_expression 'I > 2\s(I)'
_cod_data_source_file d3dt02684a2.cif
_cod_data_source_block i3248
_cod_original_cell_volume 2820.1(2)
_cod_database_code 7714027
_shelx_shelxl_version_number 2014/7
_shelx_space_group_comment
;
The symmetry employed for this shelxl refinement is uniquely defined
by the following loop, which should always be used as a source of
symmetry information in preference to the above space-group names.
They are only intended as comments.
;
_olex2_refinement_description
;
1. Fixed Uiso
 At 1.2 times of:
  All C(H) groups
 At 1.5 times of:
  All C(H,H,H) groups
2.a Ternary CH refined with riding coordinates:
 C19(H19), C22(H22), C31(H31), C34(H34), C45(H45), C48(H48), C57(H57), C60(H60)
2.b Aromatic/amide H refined with riding coordinates:
 C2(H2), C3(H3), C4(H4), C5(H5), C7(H7), C8(H8), C9(H9), C10(H10), C11(H11),
 C12(H12), C15(H15), C16(H16), C17(H17), C27(H27), C28(H28), C29(H29), C37(H37),
  C38(H38), C41(H41), C42(H42), C43(H43), C53(H53), C54(H54), C55(H55)
2.c Idealised Me refined as rotating group:
 C20(H20A,H20B,H20C), C21(H21A,H21B,H21C), C23(H23A,H23B,H23C), C24(H24A,H24B,
 H24C), C32(H32A,H32B,H32C), C33(H33A,H33B,H33C), C35(H35A,H35B,H35C), C36(H36A,
 H36B,H36C), C46(H46A,H46B,H46C), C47(H47A,H47B,H47C), C49(H49A,H49B,H49C),
 C50(H50A,H50B,H50C), C58(H58A,H58B,H58C), C59(H59A,H59B,H59C), C61(H61A,H61B,
 H61C), C62(H62A,H62B,H62C)
;
_olex2_submission_special_instructions 'No special instructions were received'

loop_
_space_group_symop_operation_xyz
'x, y, z'
'-x, -y, -z'

loop_
_atom_site_label
_atom_site_type_symbol
_atom_site_fract_x
_atom_site_fract_y
_atom_site_fract_z
_atom_site_U_iso_or_equiv
_atom_site_adp_type
_atom_site_occupancy
_atom_site_site_symmetry_order
_atom_site_calc_flag
_atom_site_refinement_flags_posn
_atom_site_refinement_flags_adp
_atom_site_refinement_flags_occupancy
_atom_site_disorder_assembly
_atom_site_disorder_group
Pb1 Pb 0.21099(2) 0.55081(2) 0.77998(2) 0.03060(12) Uani 1 1 d . . . . .
Fe1 Fe 0.42705(8) 0.56101(6) 0.63736(5) 0.0276(2) Uani 1 1 d . . . . .
N1 N 0.3183(5) 0.6827(4) 0.7684(3) 0.0314(11) Uani 1 1 d . . . . .
N2 N 0.3567(5) 0.8766(4) 0.8127(3) 0.0298(11) Uani 1 1 d . . . . .
N3 N 0.3164(5) 0.8048(4) 0.8937(3) 0.0285(10) Uani 1 1 d . . . . .
N4 N 0.2500(5) 0.4282(4) 0.6910(3) 0.0274(10) Uani 1 1 d . . . . .
N5 N 0.2177(5) 0.2347(4) 0.6361(3) 0.0287(10) Uani 1 1 d . . . . .
N6 N 0.0474(5) 0.3034(4) 0.6736(3) 0.0312(11) Uani 1 1 d . . . . .
C1 C 0.3850(6) 0.6790(4) 0.7142(3) 0.0276(12) Uani 1 1 d . . . . .
C2 C 0.5213(6) 0.6829(4) 0.7231(4) 0.0328(13) Uani 1 1 d . . . . .
H2 H 0.5804 0.6827 0.7652 0.039 Uiso 1 1 calc R U . . .
C3 C 0.5541(6) 0.6874(5) 0.6579(4) 0.0342(14) Uani 1 1 d . . . . .
H3 H 0.6381 0.6906 0.6492 0.041 Uiso 1 1 calc R U . . .
C4 C 0.4381(7) 0.6861(4) 0.6092(4) 0.0349(14) Uani 1 1 d . . . . .
H4 H 0.4311 0.6890 0.5618 0.042 Uiso 1 1 calc R U . . .
C5 C 0.3345(6) 0.6799(4) 0.6424(3) 0.0320(13) Uani 1 1 d . . . . .
H5 H 0.2461 0.6769 0.6208 0.038 Uiso 1 1 calc R U . . .
C6 C 0.3356(6) 0.4365(4) 0.6475(3) 0.0310(13) Uani 1 1 d . . . . .
C7 C 0.4734(6) 0.4398(5) 0.6624(4) 0.0385(15) Uani 1 1 d . . . . .
H7 H 0.5273 0.4413 0.7067 0.046 Uiso 1 1 calc R U . . .
C8 C 0.5147(6) 0.4404(5) 0.5996(4) 0.0377(15) Uani 1 1 d . . . . .
H8 H 0.6008 0.4408 0.5942 0.045 Uiso 1 1 calc R U . . .
C9 C 0.4075(7) 0.4402(5) 0.5468(4) 0.0388(15) Uani 1 1 d . . . . .
H9 H 0.4089 0.4418 0.4999 0.047 Uiso 1 1 calc R U . . .
C10 C 0.2959(7) 0.4372(5) 0.5750(4) 0.0339(13) Uani 1 1 d . . . . .
H10 H 0.2101 0.4359 0.5501 0.041 Uiso 1 1 calc R U . . .
C11 C 0.3611(6) 0.9508(5) 0.8793(4) 0.0344(14) Uani 1 1 d . . . . .
H11 H 0.3792 1.0205 0.8890 0.041 Uiso 1 1 calc R U . . .
C12 C 0.3364(6) 0.9087(5) 0.9266(4) 0.0336(14) Uani 1 1 d . . . . .
H12 H 0.3328 0.9435 0.9750 0.040 Uiso 1 1 calc R U . . .
C13 C 0.3791(6) 0.9065(4) 0.7533(3) 0.0293(12) Uani 1 1 d . . . . .
C14 C 0.5035(6) 0.9455(4) 0.7546(3) 0.0305(13) Uani 1 1 d . . . . .
C15 C 0.5208(7) 0.9774(5) 0.6976(4) 0.0365(14) Uani 1 1 d . . . . .
H15 H 0.6044 1.0052 0.6974 0.044 Uiso 1 1 calc R U . . .
C16 C 0.4183(7) 0.9689(5) 0.6420(4) 0.0394(15) Uani 1 1 d . . . . .
H16 H 0.4321 0.9909 0.6036 0.047 Uiso 1 1 calc R U . . .
C17 C 0.2957(7) 0.9293(5) 0.6403(4) 0.0378(15) Uani 1 1 d . . . . .
H17 H 0.2261 0.9232 0.6007 0.045 Uiso 1 1 calc R U . . .
C18 C 0.2737(6) 0.8979(4) 0.6970(4) 0.0333(13) Uani 1 1 d . . . . .
C19 C 0.6181(6) 0.9594(5) 0.8176(4) 0.0350(14) Uani 1 1 d . . . . .
H19 H 0.5927 0.9186 0.8465 0.042 Uiso 1 1 calc R U . . .
C20 C 0.7379(6) 0.9246(5) 0.7926(4) 0.0410(15) Uani 1 1 d . . . . .
H20A H 0.7164 0.8545 0.7613 0.061 Uiso 1 1 calc R U . . .
H20B H 0.8070 0.9319 0.8350 0.061 Uiso 1 1 calc R U . . .
H20C H 0.7667 0.9652 0.7656 0.061 Uiso 1 1 calc R U . . .
C21 C 0.6529(7) 1.0691(5) 0.8677(4) 0.0424(16) Uani 1 1 d . . . . .
H21A H 0.6845 1.1101 0.8417 0.064 Uiso 1 1 calc R U . . .
H21B H 0.7203 1.0750 0.9105 0.064 Uiso 1 1 calc R U . . .
H21C H 0.5761 1.0920 0.8829 0.064 Uiso 1 1 calc R U . . .
C22 C 0.1374(6) 0.8582(5) 0.6973(4) 0.0377(15) Uani 1 1 d . . . . .
H22 H 0.1436 0.8034 0.7181 0.045 Uiso 1 1 calc R U . . .
C23 C 0.0454(7) 0.8149(6) 0.6225(5) 0.0498(19) Uani 1 1 d . . . . .
H23A H 0.0265 0.8688 0.6037 0.075 Uiso 1 1 calc R U . . .
H23B H -0.0350 0.7807 0.6262 0.075 Uiso 1 1 calc R U . . .
H23C H 0.0853 0.7673 0.5897 0.075 Uiso 1 1 calc R U . . .
C24 C 0.0791(7) 0.9390(6) 0.7464(5) 0.0498(18) Uani 1 1 d . . . . .
H24A H 0.1334 0.9623 0.7959 0.075 Uiso 1 1 calc R U . . .
H24B H -0.0078 0.9114 0.7464 0.075 Uiso 1 1 calc R U . . .
H24C H 0.0745 0.9951 0.7284 0.075 Uiso 1 1 calc R U . . .
C25 C 0.2869(7) 0.7390(5) 0.9306(3) 0.0344(14) Uani 1 1 d . . . . .
C26 C 0.3809(7) 0.6811(5) 0.9478(3) 0.0374(15) Uani 1 1 d . . . . .
C27 C 0.3461(9) 0.6103(5) 0.9795(4) 0.050(2) Uani 1 1 d . . . . .
H27 H 0.4062 0.5695 0.9913 0.060 Uiso 1 1 calc R U . . .
C28 C 0.2264(8) 0.6001(5) 0.9934(4) 0.0468(19) Uani 1 1 d . . . . .
H28 H 0.2045 0.5515 1.0140 0.056 Uiso 1 1 calc R U . . .
C29 C 0.1378(8) 0.6585(6) 0.9783(4) 0.0487(19) Uani 1 1 d . . . . .
H29 H 0.0566 0.6513 0.9900 0.058 Uiso 1 1 calc R U . . .
C30 C 0.1658(7) 0.7288(5) 0.9457(4) 0.0376(15) Uani 1 1 d . . . . .
C31 C 0.5142(7) 0.6966(5) 0.9359(4) 0.0387(15) Uani 1 1 d . . . . .
H31 H 0.5046 0.7073 0.8882 0.046 Uiso 1 1 calc R U . . .
C32 C 0.5936(7) 0.7936(5) 0.9950(4) 0.0451(17) Uani 1 1 d . . . . .
H32A H 0.5457 0.8491 0.9960 0.068 Uiso 1 1 calc R U . . .
H32B H 0.6766 0.8080 0.9838 0.068 Uiso 1 1 calc R U . . .
H32C H 0.6086 0.7848 1.0423 0.068 Uiso 1 1 calc R U . . .
C33 C 0.5894(9) 0.6104(6) 0.9326(5) 0.062(2) Uani 1 1 d . . . . .
H33A H 0.6160 0.6064 0.9812 0.093 Uiso 1 1 calc R U . . .
H33B H 0.6660 0.6214 0.9145 0.093 Uiso 1 1 calc R U . . .
H33C H 0.5346 0.5479 0.8999 0.093 Uiso 1 1 calc R U . . .
C34 C 0.0663(7) 0.7918(5) 0.9259(4) 0.0428(16) Uani 1 1 d . . . . .
H34 H 0.1142 0.8581 0.9319 0.051 Uiso 1 1 calc R U . . .
C35 C -0.0053(10) 0.7449(7) 0.8476(5) 0.064(2) Uani 1 1 d . . . . .
H35A H -0.0561 0.6808 0.8404 0.096 Uiso 1 1 calc R U . . .
H35B H 0.0567 0.7343 0.8170 0.096 Uiso 1 1 calc R U . . .
H35C H -0.0630 0.7892 0.8345 0.096 Uiso 1 1 calc R U . . .
C36 C -0.0277(10) 0.8102(10) 0.9743(6) 0.084(3) Uani 1 1 d . . . . .
H36A H -0.0945 0.7513 0.9585 0.125 Uiso 1 1 calc R U . . .
H36B H -0.0680 0.8680 0.9710 0.125 Uiso 1 1 calc R U . . .
H36C H 0.0185 0.8232 1.0245 0.125 Uiso 1 1 calc R U . . .
C37 C 0.1122(6) 0.1591(4) 0.6203(3) 0.0308(13) Uani 1 1 d . . . . .
H37 H 0.1113 0.0899 0.5972 0.037 Uiso 1 1 calc R U . . .
C38 C 0.0138(6) 0.1991(5) 0.6427(4) 0.0356(14) Uani 1 1 d . . . . .
H38 H -0.0674 0.1625 0.6384 0.043 Uiso 1 1 calc R U . . .
C39 C 0.3443(6) 0.2135(4) 0.6301(4) 0.0315(13) Uani 1 1 d . . . . .
C40 C 0.4399(6) 0.2354(4) 0.6949(3) 0.0326(13) Uani 1 1 d . . . . .
C41 C 0.5658(6) 0.2230(5) 0.6900(4) 0.0366(14) Uani 1 1 d . . . . .
H41 H 0.6320 0.2382 0.7329 0.044 Uiso 1 1 calc R U . . .
C42 C 0.5949(7) 0.1883(5) 0.6224(4) 0.0382(15) Uani 1 1 d . . . . .
H42 H 0.6811 0.1811 0.6193 0.046 Uiso 1 1 calc R U . . .
C43 C 0.4974(7) 0.1643(5) 0.5596(4) 0.0373(14) Uani 1 1 d . . . . .
H43 H 0.5181 0.1394 0.5139 0.045 Uiso 1 1 calc R U . . .
C44 C 0.3703(6) 0.1758(4) 0.5619(3) 0.0308(13) Uani 1 1 d . . . . .
C45 C 0.4064(7) 0.2689(5) 0.7686(4) 0.0354(14) Uani 1 1 d . . . . .
H45 H 0.3457 0.3180 0.7678 0.042 Uiso 1 1 calc R U . . .
C46 C 0.5223(8) 0.3198(5) 0.8314(4) 0.0465(17) Uani 1 1 d . . . . .
H46A H 0.4931 0.3470 0.8760 0.070 Uiso 1 1 calc R U . . .
H46B H 0.5696 0.3740 0.8219 0.070 Uiso 1 1 calc R U . . .
H46C H 0.5791 0.2712 0.8370 0.070 Uiso 1 1 calc R U . . .
C47 C 0.3363(8) 0.1803(5) 0.7814(4) 0.0424(16) Uani 1 1 d . . . . .
H47A H 0.3927 0.1299 0.7810 0.064 Uiso 1 1 calc R U . . .
H47B H 0.2573 0.1512 0.7430 0.064 Uiso 1 1 calc R U . . .
H47C H 0.3141 0.2033 0.8285 0.064 Uiso 1 1 calc R U . . .
C48 C 0.2650(6) 0.1467(5) 0.4927(3) 0.0298(12) Uani 1 1 d . . . . .
H48 H 0.1874 0.1761 0.5044 0.036 Uiso 1 1 calc R U . . .
C49 C 0.3077(7) 0.1847(5) 0.4356(4) 0.0370(14) Uani 1 1 d . . . . .
H49A H 0.3316 0.2574 0.4555 0.056 Uiso 1 1 calc R U . . .
H49B H 0.2364 0.1662 0.3923 0.056 Uiso 1 1 calc R U . . .
H49C H 0.3821 0.1546 0.4225 0.056 Uiso 1 1 calc R U . . .
C50 C 0.2283(7) 0.0331(5) 0.4607(4) 0.0408(16) Uani 1 1 d . . . . .
H50A H 0.3051 0.0032 0.4518 0.061 Uiso 1 1 calc R U . . .
H50B H 0.1631 0.0147 0.4149 0.061 Uiso 1 1 calc R U . . .
H50C H 0.1934 0.0086 0.4948 0.061 Uiso 1 1 calc R U . . .
C51 C -0.0326(6) 0.3629(5) 0.7110(3) 0.0317(13) Uani 1 1 d . . . . .
C52 C -0.0509(6) 0.3540(5) 0.7765(3) 0.0348(14) Uani 1 1 d . . . . .
C53 C -0.1304(7) 0.4132(5) 0.8117(4) 0.0409(15) Uani 1 1 d . . . . .
H53 H -0.1445 0.4072 0.8556 0.049 Uiso 1 1 calc R U . . .
C54 C -0.1895(7) 0.4799(5) 0.7854(4) 0.0419(16) Uani 1 1 d . . . . .
H54 H -0.2441 0.5189 0.8106 0.050 Uiso 1 1 calc R U . . .
C55 C -0.1688(7) 0.4900(5) 0.7217(4) 0.0421(16) Uani 1 1 d . . . . .
H55 H -0.2081 0.5372 0.7039 0.051 Uiso 1 1 calc R U . . .
C56 C -0.0908(6) 0.4318(5) 0.6829(3) 0.0343(14) Uani 1 1 d . . . . .
C57 C 0.0148(7) 0.2846(5) 0.8094(4) 0.0383(15) Uani 1 1 d . . . . .
H57 H 0.0692 0.2508 0.7768 0.046 Uiso 1 1 calc R U . . .
C58 C 0.1038(7) 0.3405(6) 0.8836(4) 0.0460(17) Uani 1 1 d . . . . .
H58A H 0.1693 0.3890 0.8793 0.069 Uiso 1 1 calc R U . . .
H58B H 0.1461 0.2931 0.9027 0.069 Uiso 1 1 calc R U . . .
H58C H 0.0533 0.3755 0.9166 0.069 Uiso 1 1 calc R U . . .
C59 C -0.0822(8) 0.2037(6) 0.8139(5) 0.0485(18) Uani 1 1 d . . . . .
H59A H -0.1350 0.2344 0.8470 0.073 Uiso 1 1 calc R U . . .
H59B H -0.0359 0.1571 0.8321 0.073 Uiso 1 1 calc R U . . .
H59C H -0.1380 0.1676 0.7657 0.073 Uiso 1 1 calc R U . . .
C60 C -0.0697(7) 0.4399(6) 0.6127(4) 0.0439(16) Uani 1 1 d . . . . .
H60 H 0.0215 0.4308 0.6118 0.053 Uiso 1 1 calc R U . . .
C61 C -0.0860(9) 0.5421(7) 0.6051(5) 0.059(2) Uani 1 1 d . . . . .
H61A H -0.0534 0.5475 0.5638 0.089 Uiso 1 1 calc R U . . .
H61B H -0.0374 0.5952 0.6495 0.089 Uiso 1 1 calc R U . . .
H61C H -0.1776 0.5488 0.5970 0.089 Uiso 1 1 calc R U . . .
C62 C -0.1569(8) 0.3554(8) 0.5481(4) 0.060(2) Uani 1 1 d . . . . .
H62A H -0.2467 0.3547 0.5521 0.090 Uiso 1 1 calc R U . . .
H62B H -0.1307 0.2915 0.5481 0.090 Uiso 1 1 calc R U . . .
H62C H -0.1492 0.3658 0.5030 0.090 Uiso 1 1 calc R U . . .
B1 B 0.3306(7) 0.7808(5) 0.8201(4) 0.0317(15) Uani 1 1 d . . . . .
B2 B 0.1781(6) 0.3299(5) 0.6693(4) 0.0262(13) Uani 1 1 d . . . . .

loop_
_atom_site_aniso_label
_atom_site_aniso_U_11
_atom_site_aniso_U_22
_atom_site_aniso_U_33
_atom_site_aniso_U_23
_atom_site_aniso_U_13
_atom_site_aniso_U_12
Pb1 0.03926(18) 0.02047(15) 0.03236(17) 0.00872(10) 0.01105(10) 0.00166(9)
Fe1 0.0321(4) 0.0187(4) 0.0328(5) 0.0094(3) 0.0092(4) 0.0037(3)
N1 0.042(3) 0.018(2) 0.040(3) 0.015(2) 0.015(2) 0.003(2)
N2 0.035(3) 0.023(3) 0.033(3) 0.009(2) 0.011(2) 0.008(2)
N3 0.032(3) 0.022(2) 0.034(3) 0.012(2) 0.011(2) 0.003(2)
N4 0.029(2) 0.020(2) 0.040(3) 0.015(2) 0.016(2) 0.0055(19)
N5 0.030(3) 0.022(2) 0.033(3) 0.008(2) 0.008(2) 0.0003(19)
N6 0.038(3) 0.021(2) 0.034(3) 0.006(2) 0.011(2) 0.003(2)
C1 0.034(3) 0.018(3) 0.034(3) 0.012(2) 0.011(2) 0.007(2)
C2 0.040(3) 0.021(3) 0.036(3) 0.010(3) 0.007(3) 0.001(2)
C3 0.041(3) 0.022(3) 0.039(3) 0.010(3) 0.010(3) 0.000(2)
C4 0.053(4) 0.020(3) 0.036(3) 0.012(3) 0.016(3) 0.007(3)
C5 0.041(3) 0.023(3) 0.034(3) 0.010(3) 0.011(3) 0.011(3)
C6 0.036(3) 0.023(3) 0.037(3) 0.010(3) 0.015(3) 0.008(2)
C7 0.037(3) 0.024(3) 0.059(4) 0.019(3) 0.011(3) 0.011(3)
C8 0.034(3) 0.020(3) 0.062(4) 0.013(3) 0.021(3) 0.002(2)
C9 0.048(4) 0.020(3) 0.044(4) 0.006(3) 0.013(3) -0.002(3)
C10 0.039(3) 0.024(3) 0.033(3) 0.005(3) 0.008(3) -0.001(2)
C11 0.045(4) 0.018(3) 0.041(4) 0.008(3) 0.015(3) 0.004(2)
C12 0.043(4) 0.021(3) 0.034(3) 0.006(3) 0.009(3) 0.001(3)
C13 0.035(3) 0.020(3) 0.036(3) 0.010(2) 0.012(3) 0.005(2)
C14 0.042(3) 0.015(3) 0.034(3) 0.007(2) 0.011(3) 0.005(2)
C15 0.046(4) 0.023(3) 0.047(4) 0.017(3) 0.019(3) 0.007(3)
C16 0.060(4) 0.029(3) 0.037(3) 0.017(3) 0.017(3) 0.015(3)
C17 0.050(4) 0.028(3) 0.038(3) 0.013(3) 0.010(3) 0.013(3)
C18 0.044(4) 0.018(3) 0.040(3) 0.011(3) 0.010(3) 0.008(2)
C19 0.034(3) 0.027(3) 0.049(4) 0.020(3) 0.011(3) 0.004(2)
C20 0.039(4) 0.030(3) 0.053(4) 0.015(3) 0.011(3) 0.004(3)
C21 0.046(4) 0.035(4) 0.043(4) 0.010(3) 0.011(3) 0.002(3)
C22 0.036(3) 0.030(3) 0.050(4) 0.018(3) 0.009(3) 0.009(3)
C23 0.039(4) 0.043(4) 0.065(5) 0.019(4) 0.001(4) 0.014(3)
C24 0.042(4) 0.050(5) 0.060(5) 0.017(4) 0.016(4) 0.013(3)
C25 0.052(4) 0.021(3) 0.026(3) 0.004(2) 0.008(3) 0.000(3)
C26 0.060(4) 0.021(3) 0.024(3) 0.004(2) 0.002(3) -0.001(3)
C27 0.083(6) 0.025(3) 0.039(4) 0.014(3) 0.004(4) 0.001(3)
C28 0.081(5) 0.030(4) 0.025(3) 0.010(3) 0.011(3) -0.012(3)
C29 0.062(5) 0.042(4) 0.040(4) 0.011(3) 0.019(3) -0.011(4)
C30 0.048(4) 0.026(3) 0.033(3) 0.005(3) 0.008(3) -0.006(3)
C31 0.054(4) 0.029(3) 0.029(3) 0.007(3) 0.005(3) 0.012(3)
C32 0.046(4) 0.036(4) 0.049(4) 0.009(3) 0.010(3) 0.008(3)
C33 0.068(5) 0.035(4) 0.081(6) 0.013(4) 0.018(5) 0.022(4)
C34 0.050(4) 0.030(4) 0.043(4) 0.003(3) 0.018(3) 0.001(3)
C35 0.073(6) 0.051(5) 0.066(6) 0.018(4) 0.010(5) 0.018(4)
C36 0.073(6) 0.107(9) 0.091(8) 0.040(7) 0.045(6) 0.037(6)
C37 0.037(3) 0.017(3) 0.034(3) 0.005(2) 0.008(3) 0.000(2)
C38 0.038(3) 0.026(3) 0.036(3) 0.004(3) 0.010(3) -0.008(3)
C39 0.036(3) 0.018(3) 0.041(3) 0.014(3) 0.005(3) 0.005(2)
C40 0.045(4) 0.016(3) 0.035(3) 0.009(2) 0.005(3) 0.005(2)
C41 0.035(3) 0.023(3) 0.049(4) 0.014(3) 0.001(3) 0.005(2)
C42 0.038(3) 0.027(3) 0.052(4) 0.015(3) 0.014(3) 0.009(3)
C43 0.044(4) 0.026(3) 0.043(4) 0.012(3) 0.012(3) 0.007(3)
C44 0.041(3) 0.016(3) 0.039(3) 0.013(2) 0.012(3) 0.007(2)
C45 0.046(4) 0.023(3) 0.037(3) 0.011(3) 0.006(3) 0.008(3)
C46 0.064(5) 0.035(4) 0.038(4) 0.014(3) 0.004(3) 0.008(3)
C47 0.055(4) 0.033(4) 0.045(4) 0.019(3) 0.018(3) 0.007(3)
C48 0.035(3) 0.024(3) 0.029(3) 0.007(2) 0.009(2) 0.002(2)
C49 0.046(4) 0.030(3) 0.038(3) 0.012(3) 0.016(3) 0.006(3)
C50 0.059(4) 0.021(3) 0.039(4) 0.009(3) 0.010(3) -0.001(3)
C51 0.027(3) 0.029(3) 0.036(3) 0.007(3) 0.010(3) -0.001(2)
C52 0.036(3) 0.033(3) 0.031(3) 0.007(3) 0.008(3) -0.003(3)
C53 0.046(4) 0.035(4) 0.043(4) 0.010(3) 0.020(3) 0.000(3)
C54 0.040(4) 0.039(4) 0.041(4) 0.002(3) 0.015(3) 0.010(3)
C55 0.039(4) 0.037(4) 0.049(4) 0.014(3) 0.008(3) 0.010(3)
C56 0.029(3) 0.036(3) 0.032(3) 0.008(3) 0.002(3) 0.002(3)
C57 0.043(4) 0.032(3) 0.043(4) 0.015(3) 0.016(3) 0.001(3)
C58 0.052(4) 0.046(4) 0.041(4) 0.017(3) 0.013(3) 0.001(3)
C59 0.058(5) 0.036(4) 0.058(5) 0.023(4) 0.020(4) 0.005(3)
C60 0.039(4) 0.055(5) 0.042(4) 0.018(3) 0.014(3) 0.016(3)
C61 0.070(5) 0.075(6) 0.050(5) 0.041(5) 0.015(4) 0.030(5)
C62 0.043(4) 0.087(7) 0.042(4) 0.010(4) 0.005(3) 0.025(4)
B1 0.041(4) 0.017(3) 0.031(4) 0.006(3) 0.003(3) 0.000(3)
B2 0.032(3) 0.020(3) 0.026(3) 0.007(3) 0.006(3) 0.003(2)

loop_
_atom_type_symbol
_atom_type_description
_atom_type_scat_dispersion_real
_atom_type_scat_dispersion_imag
_atom_type_scat_source
C C 0.0033 0.0016 'International Tables Vol C Tables 4.2.6.8 and 6.1.1.4'
H H 0.0000 0.0000 'International Tables Vol C Tables 4.2.6.8 and 6.1.1.4'
B B 0.0013 0.0007 'International Tables Vol C Tables 4.2.6.8 and 6.1.1.4'
Fe Fe 0.3463 0.8444 'International Tables Vol C Tables 4.2.6.8 and 6.1.1.4'
N N 0.0061 0.0033 'International Tables Vol C Tables 4.2.6.8 and 6.1.1.4'
Pb Pb -3.3944 10.1111 'International Tables Vol C Tables 4.2.6.8 and 6.1.1.4'

loop_
_exptl_crystal_face_index_h
_exptl_crystal_face_index_k
_exptl_crystal_face_index_l
_exptl_crystal_face_perp_dist
-1 7 -4 0.0680
0 -5 3 0.0510
-5 0 3 0.0860
2 0 -1 0.0830
0 1 6 0.0150
0 -1 -6 0.0210

loop_
_geom_angle_atom_site_label_1
_geom_angle_atom_site_label_2
_geom_angle_atom_site_label_3
_geom_angle
_geom_angle_site_symmetry_1
_geom_angle_site_symmetry_3
_geom_angle_publ_flag
N4 Pb1 N1 101.21(19) . . ?
C2 Fe1 C1 41.0(3) . . ?
C2 Fe1 C3 41.3(3) . . ?
C2 Fe1 C4 68.5(3) . . ?
C2 Fe1 C6 123.6(3) . . ?
C2 Fe1 C8 121.6(3) . . ?
C2 Fe1 C9 156.6(3) . . ?
C2 Fe1 C10 160.9(3) . . ?
C3 Fe1 C1 69.4(3) . . ?
C3 Fe1 C6 161.8(3) . . ?
C4 Fe1 C1 68.9(2) . . ?
C4 Fe1 C3 40.5(3) . . ?
C4 Fe1 C6 155.5(3) . . ?
C4 Fe1 C8 125.8(3) . . ?
C5 Fe1 C1 41.3(2) . . ?
C5 Fe1 C2 68.9(3) . . ?
C5 Fe1 C3 68.8(3) . . ?
C5 Fe1 C4 40.6(3) . . ?
C5 Fe1 C6 119.5(3) . . ?
C5 Fe1 C8 161.9(3) . . ?
C5 Fe1 C9 124.9(3) . . ?
C5 Fe1 C10 106.7(3) . . ?
C6 Fe1 C1 105.4(2) . . ?
C7 Fe1 C1 119.7(3) . . ?
C7 Fe1 C2 106.9(3) . . ?
C7 Fe1 C3 124.9(3) . . ?
C7 Fe1 C4 162.2(3) . . ?
C7 Fe1 C5 155.6(3) . . ?
C7 Fe1 C6 41.4(2) . . ?
C7 Fe1 C8 40.7(3) . . ?
C7 Fe1 C9 68.5(3) . . ?
C7 Fe1 C10 69.0(3) . . ?
C8 Fe1 C1 156.1(3) . . ?
C8 Fe1 C3 108.4(3) . . ?
C8 Fe1 C6 68.9(2) . . ?
C9 Fe1 C1 161.5(3) . . ?
C9 Fe1 C3 121.3(3) . . ?
C9 Fe1 C4 108.5(3) . . ?
C9 Fe1 C6 69.0(3) . . ?
C9 Fe1 C8 40.1(3) . . ?
C9 Fe1 C10 40.9(3) . . ?
C10 Fe1 C1 123.5(3) . . ?
C10 Fe1 C3 156.2(3) . . ?
C10 Fe1 C4 121.0(3) . . ?
C10 Fe1 C6 41.1(3) . . ?
C10 Fe1 C8 68.3(3) . . ?
C1 N1 Pb1 124.8(4) . . ?
C1 N1 B1 113.8(5) . . ?
B1 N1 Pb1 121.3(4) . . ?
C11 N2 C13 118.9(5) . . ?
C11 N2 B1 108.5(5) . . ?
B1 N2 C13 132.6(5) . . ?
C12 N3 C25 122.4(5) . . ?
C12 N3 B1 108.9(5) . . ?
C25 N3 B1 128.7(5) . . ?
C6 N4 Pb1 126.4(4) . . ?
C6 N4 B2 113.3(5) . . ?
B2 N4 Pb1 120.1(4) . . ?
C37 N5 C39 122.5(5) . . ?
C37 N5 B2 107.8(5) . . ?
C39 N5 B2 128.9(5) . . ?
C38 N6 C51 121.7(5) . . ?
C38 N6 B2 107.9(5) . . ?
C51 N6 B2 129.7(5) . . ?
N1 C1 Fe1 131.4(4) . . ?
N1 C1 C2 125.4(5) . . ?
N1 C1 C5 127.9(5) . . ?
C2 C1 Fe1 69.0(3) . . ?
C2 C1 C5 106.5(5) . . ?
C5 C1 Fe1 68.7(3) . . ?
Fe1 C2 H2 126.1 . . ?
C1 C2 Fe1 70.0(4) . . ?
C1 C2 H2 125.6 . . ?
C1 C2 C3 108.8(6) . . ?
C3 C2 Fe1 69.8(4) . . ?
C3 C2 H2 125.6 . . ?
Fe1 C3 H3 126.6 . . ?
C2 C3 Fe1 68.9(4) . . ?
C2 C3 H3 126.4 . . ?
C4 C3 Fe1 69.7(4) . . ?
C4 C3 C2 107.2(6) . . ?
C4 C3 H3 126.4 . . ?
Fe1 C4 H4 127.0 . . ?
C3 C4 Fe1 69.9(3) . . ?
C3 C4 H4 125.6 . . ?
C5 C4 Fe1 69.2(3) . . ?
C5 C4 C3 108.9(6) . . ?
C5 C4 H4 125.6 . . ?
Fe1 C5 H5 125.7 . . ?
C1 C5 Fe1 70.0(3) . . ?
C1 C5 H5 125.7 . . ?
C4 C5 Fe1 70.2(3) . . ?
C4 C5 C1 108.6(6) . . ?
C4 C5 H5 125.7 . . ?
N4 C6 Fe1 129.7(4) . . ?
N4 C6 C7 129.4(6) . . ?
N4 C6 C10 124.0(6) . . ?
C7 C6 Fe1 68.6(3) . . ?
C10 C6 Fe1 69.1(4) . . ?
C10 C6 C7 106.5(6) . . ?
Fe1 C7 H7 125.4 . . ?
C6 C7 Fe1 70.0(3) . . ?
C6 C7 H7 125.9 . . ?
C8 C7 Fe1 70.3(4) . . ?
C8 C7 C6 108.2(6) . . ?
C8 C7 H7 125.9 . . ?
Fe1 C8 H8 127.3 . . ?
C7 C8 Fe1 69.0(4) . . ?
C7 C8 H8 125.7 . . ?
C9 C8 Fe1 69.6(4) . . ?
C9 C8 C7 108.6(6) . . ?
C9 C8 H8 125.7 . . ?
Fe1 C9 H9 125.8 . . ?
C8 C9 Fe1 70.4(4) . . ?
C8 C9 H9 125.7 . . ?
C8 C9 C10 108.7(6) . . ?
C10 C9 Fe1 69.7(4) . . ?
C10 C9 H9 125.7 . . ?
Fe1 C10 H10 126.5 . . ?
C6 C10 Fe1 69.7(4) . . ?
C6 C10 H10 126.0 . . ?
C9 C10 Fe1 69.3(4) . . ?
C9 C10 C6 108.0(6) . . ?
C9 C10 H10 126.0 . . ?
N2 C11 H11 125.1 . . ?
C12 C11 N2 109.9(5) . . ?
C12 C11 H11 125.1 . . ?
N3 C12 H12 125.4 . . ?
C11 C12 N3 109.1(6) . . ?
C11 C12 H12 125.4 . . ?
C14 C13 N2 119.5(5) . . ?
C14 C13 C18 122.1(6) . . ?
C18 C13 N2 118.4(5) . . ?
C13 C14 C15 117.9(6) . . ?
C13 C14 C19 122.4(6) . . ?
C15 C14 C19 119.6(6) . . ?
C14 C15 H15 119.7 . . ?
C16 C15 C14 120.5(7) . . ?
C16 C15 H15 119.7 . . ?
C15 C16 H16 119.2 . . ?
C15 C16 C17 121.5(6) . . ?
C17 C16 H16 119.2 . . ?
C16 C17 H17 120.1 . . ?
C16 C17 C18 119.8(6) . . ?
C18 C17 H17 120.1 . . ?
C13 C18 C17 118.1(6) . . ?
C13 C18 C22 121.6(6) . . ?
C17 C18 C22 120.2(6) . . ?
C14 C19 H19 107.9 . . ?
C14 C19 C20 112.8(6) . . ?
C14 C19 C21 111.0(5) . . ?
C20 C19 H19 107.9 . . ?
C20 C19 C21 109.3(5) . . ?
C21 C19 H19 107.9 . . ?
C19 C20 H20A 109.5 . . ?
C19 C20 H20B 109.5 . . ?
C19 C20 H20C 109.5 . . ?
H20A C20 H20B 109.5 . . ?
H20A C20 H20C 109.5 . . ?
H20B C20 H20C 109.5 . . ?
C19 C21 H21A 109.5 . . ?
C19 C21 H21B 109.5 . . ?
C19 C21 H21C 109.5 . . ?
H21A C21 H21B 109.5 . . ?
H21A C21 H21C 109.5 . . ?
H21B C21 H21C 109.5 . . ?
C18 C22 H22 107.4 . . ?
C18 C22 C24 111.0(6) . . ?
C23 C22 C18 114.4(6) . . ?
C23 C22 H22 107.4 . . ?
C23 C22 C24 109.1(6) . . ?
C24 C22 H22 107.4 . . ?
C22 C23 H23A 109.5 . . ?
C22 C23 H23B 109.5 . . ?
C22 C23 H23C 109.5 . . ?
H23A C23 H23B 109.5 . . ?
H23A C23 H23C 109.5 . . ?
H23B C23 H23C 109.5 . . ?
C22 C24 H24A 109.5 . . ?
C22 C24 H24B 109.5 . . ?
C22 C24 H24C 109.5 . . ?
H24A C24 H24B 109.5 . . ?
H24A C24 H24C 109.5 . . ?
H24B C24 H24C 109.5 . . ?
C26 C25 N3 118.0(6) . . ?
C30 C25 N3 120.1(6) . . ?
C30 C25 C26 121.7(6) . . ?
C25 C26 C27 117.3(7) . . ?
C25 C26 C31 121.7(6) . . ?
C27 C26 C31 120.9(7) . . ?
C26 C27 H27 119.7 . . ?
C28 C27 C26 120.5(7) . . ?
C28 C27 H27 119.7 . . ?
C27 C28 H28 119.3 . . ?
C29 C28 C27 121.5(6) . . ?
C29 C28 H28 119.3 . . ?
C28 C29 H29 119.7 . . ?
C28 C29 C30 120.6(7) . . ?
C30 C29 H29 119.7 . . ?
C25 C30 C29 118.3(7) . . ?
C25 C30 C34 120.4(6) . . ?
C29 C30 C34 121.3(7) . . ?
C26 C31 H31 107.1 . . ?
C26 C31 C32 109.5(6) . . ?
C26 C31 C33 115.8(6) . . ?
C32 C31 H31 107.1 . . ?
C33 C31 H31 107.1 . . ?
C33 C31 C32 109.8(6) . . ?
C31 C32 H32A 109.5 . . ?
C31 C32 H32B 109.5 . . ?
C31 C32 H32C 109.5 . . ?
H32A C32 H32B 109.5 . . ?
H32A C32 H32C 109.5 . . ?
H32B C32 H32C 109.5 . . ?
C31 C33 H33A 109.5 . . ?
C31 C33 H33B 109.5 . . ?
C31 C33 H33C 109.5 . . ?
H33A C33 H33B 109.5 . . ?
H33A C33 H33C 109.5 . . ?
H33B C33 H33C 109.5 . . ?
C30 C34 H34 107.5 . . ?
C35 C34 C30 110.4(6) . . ?
C35 C34 H34 107.5 . . ?
C35 C34 C36 110.4(8) . . ?
C36 C34 C30 113.3(7) . . ?
C36 C34 H34 107.5 . . ?
C34 C35 H35A 109.5 . . ?
C34 C35 H35B 109.5 . . ?
C34 C35 H35C 109.5 . . ?
H35A C35 H35B 109.5 . . ?
H35A C35 H35C 109.5 . . ?
H35B C35 H35C 109.5 . . ?
C34 C36 H36A 109.5 . . ?
C34 C36 H36B 109.5 . . ?
C34 C36 H36C 109.5 . . ?
H36A C36 H36B 109.5 . . ?
H36A C36 H36C 109.5 . . ?
H36B C36 H36C 109.5 . . ?
N5 C37 H37 125.1 . . ?
C38 C37 N5 109.7(5) . . ?
C38 C37 H37 125.1 . . ?
N6 C38 H38 124.9 . . ?
C37 C38 N6 110.2(6) . . ?
C37 C38 H38 124.9 . . ?
C40 C39 N5 117.6(6) . . ?
C44 C39 N5 120.0(5) . . ?
C44 C39 C40 122.3(6) . . ?
C39 C40 C45 121.1(6) . . ?
C41 C40 C39 118.3(6) . . ?
C41 C40 C45 120.5(6) . . ?
C40 C41 H41 119.8 . . ?
C40 C41 C42 120.3(6) . . ?
C42 C41 H41 119.8 . . ?
C41 C42 H42 120.1 . . ?
C43 C42 C41 119.8(6) . . ?
C43 C42 H42 120.1 . . ?
C42 C43 H43 119.1 . . ?
C42 C43 C44 121.9(7) . . ?
C44 C43 H43 119.1 . . ?
C39 C44 C48 121.8(6) . . ?
C43 C44 C39 117.3(6) . . ?
C43 C44 C48 120.9(6) . . ?
C40 C45 H45 107.6 . . ?
C40 C45 C47 110.6(5) . . ?
C46 C45 C40 113.6(6) . . ?
C46 C45 H45 107.6 . . ?
C46 C45 C47 109.6(5) . . ?
C47 C45 H45 107.6 . . ?
C45 C46 H46A 109.5 . . ?
C45 C46 H46B 109.5 . . ?
C45 C46 H46C 109.5 . . ?
H46A C46 H46B 109.5 . . ?
H46A C46 H46C 109.5 . . ?
H46B C46 H46C 109.5 . . ?
C45 C47 H47A 109.5 . . ?
C45 C47 H47B 109.5 . . ?
C45 C47 H47C 109.5 . . ?
H47A C47 H47B 109.5 . . ?
H47A C47 H47C 109.5 . . ?
H47B C47 H47C 109.5 . . ?
C44 C48 H48 108.8 . . ?
C44 C48 C49 111.8(5) . . ?
C44 C48 C50 109.9(5) . . ?
C49 C48 H48 108.8 . . ?
C50 C48 H48 108.8 . . ?
C50 C48 C49 108.7(5) . . ?
C48 C49 H49A 109.5 . . ?
C48 C49 H49B 109.5 . . ?
C48 C49 H49C 109.5 . . ?
H49A C49 H49B 109.5 . . ?
H49A C49 H49C 109.5 . . ?
H49B C49 H49C 109.5 . . ?
C48 C50 H50A 109.5 . . ?
C48 C50 H50B 109.5 . . ?
C48 C50 H50C 109.5 . . ?
H50A C50 H50B 109.5 . . ?
H50A C50 H50C 109.5 . . ?
H50B C50 H50C 109.5 . . ?
C52 C51 N6 119.4(6) . . ?
C52 C51 C56 121.0(6) . . ?
C56 C51 N6 119.6(6) . . ?
C51 C52 C57 122.0(6) . . ?
C53 C52 C51 117.9(6) . . ?
C53 C52 C57 120.0(6) . . ?
C52 C53 H53 118.8 . . ?
C54 C53 C52 122.5(7) . . ?
C54 C53 H53 118.8 . . ?
C53 C54 H54 120.4 . . ?
C53 C54 C55 119.3(6) . . ?
C55 C54 H54 120.4 . . ?
C54 C55 H55 119.4 . . ?
C54 C55 C56 121.3(6) . . ?
C56 C55 H55 119.4 . . ?
C51 C56 C60 119.9(6) . . ?
C55 C56 C51 118.0(6) . . ?
C55 C56 C60 122.0(6) . . ?
C52 C57 H57 107.5 . . ?
C52 C57 C58 111.9(6) . . ?
C52 C57 C59 111.8(6) . . ?
C58 C57 H57 107.5 . . ?
C58 C57 C59 110.3(6) . . ?
C59 C57 H57 107.5 . . ?
C57 C58 H58A 109.5 . . ?
C57 C58 H58B 109.5 . . ?
C57 C58 H58C 109.5 . . ?
H58A C58 H58B 109.5 . . ?
H58A C58 H58C 109.5 . . ?
H58B C58 H58C 109.5 . . ?
C57 C59 H59A 109.5 . . ?
C57 C59 H59B 109.5 . . ?
C57 C59 H59C 109.5 . . ?
H59A C59 H59B 109.5 . . ?
H59A C59 H59C 109.5 . . ?
H59B C59 H59C 109.5 . . ?
C56 C60 H60 107.1 . . ?
C56 C60 C61 113.7(6) . . ?
C56 C60 C62 110.4(7) . . ?
C61 C60 H60 107.1 . . ?
C62 C60 H60 107.1 . . ?
C62 C60 C61 111.0(7) . . ?
C60 C61 H61A 109.5 . . ?
C60 C61 H61B 109.5 . . ?
C60 C61 H61C 109.5 . . ?
H61A C61 H61B 109.5 . . ?
H61A C61 H61C 109.5 . . ?
H61B C61 H61C 109.5 . . ?
C60 C62 H62A 109.5 . . ?
C60 C62 H62B 109.5 . . ?
C60 C62 H62C 109.5 . . ?
H62A C62 H62B 109.5 . . ?
H62A C62 H62C 109.5 . . ?
H62B C62 H62C 109.5 . . ?
N1 B1 N2 130.0(6) . . ?
N1 B1 N3 126.4(6) . . ?
N2 B1 N3 103.6(5) . . ?
N4 B2 N5 128.3(6) . . ?
N4 B2 N6 127.3(5) . . ?
N6 B2 N5 104.3(5) . . ?

loop_
_geom_bond_atom_site_label_1
_geom_bond_atom_site_label_2
_geom_bond_distance
_geom_bond_site_symmetry_2
_geom_bond_publ_flag
Pb1 N1 2.226(5) . ?
Pb1 N4 2.209(5) . ?
Fe1 C1 2.047(6) . ?
Fe1 C2 2.032(6) . ?
Fe1 C3 2.045(6) . ?
Fe1 C4 2.042(6) . ?
Fe1 C5 2.029(6) . ?
Fe1 C6 2.046(6) . ?
Fe1 C7 2.027(6) . ?
Fe1 C8 2.043(6) . ?
Fe1 C9 2.033(7) . ?
Fe1 C10 2.038(6) . ?
N1 C1 1.404(8) . ?
N1 B1 1.435(9) . ?
N2 C11 1.408(8) . ?
N2 C13 1.440(8) . ?
N2 B1 1.436(8) . ?
N3 C12 1.402(8) . ?
N3 C25 1.421(8) . ?
N3 B1 1.445(9) . ?
N4 C6 1.407(8) . ?
N4 B2 1.434(8) . ?
N5 C37 1.407(8) . ?
N5 C39 1.435(8) . ?
N5 B2 1.456(8) . ?
N6 C38 1.406(8) . ?
N6 C51 1.414(8) . ?
N6 B2 1.446(9) . ?
C1 C2 1.429(9) . ?
C1 C5 1.436(8) . ?
C2 H2 0.9500 . ?
C2 C3 1.437(9) . ?
C3 H3 0.9500 . ?
C3 C4 1.414(9) . ?
C4 H4 0.9500 . ?
C4 C5 1.413(9) . ?
C5 H5 0.9500 . ?
C6 C7 1.440(9) . ?
C6 C10 1.434(9) . ?
C7 H7 0.9500 . ?
C7 C8 1.416(10) . ?
C8 H8 0.9500 . ?
C8 C9 1.396(10) . ?
C9 H9 0.9500 . ?
C9 C10 1.423(10) . ?
C10 H10 0.9500 . ?
C11 H11 0.9500 . ?
C11 C12 1.327(9) . ?
C12 H12 0.9500 . ?
C13 C14 1.392(9) . ?
C13 C18 1.394(9) . ?
C14 C15 1.395(9) . ?
C14 C19 1.523(9) . ?
C15 H15 0.9500 . ?
C15 C16 1.366(10) . ?
C16 H16 0.9500 . ?
C16 C17 1.375(10) . ?
C17 H17 0.9500 . ?
C17 C18 1.398(9) . ?
C18 C22 1.523(9) . ?
C19 H19 1.0000 . ?
C19 C20 1.534(9) . ?
C19 C21 1.539(10) . ?
C20 H20A 0.9800 . ?
C20 H20B 0.9800 . ?
C20 H20C 0.9800 . ?
C21 H21A 0.9800 . ?
C21 H21B 0.9800 . ?
C21 H21C 0.9800 . ?
C22 H22 1.0000 . ?
C22 C23 1.523(10) . ?
C22 C24 1.533(10) . ?
C23 H23A 0.9800 . ?
C23 H23B 0.9800 . ?
C23 H23C 0.9800 . ?
C24 H24A 0.9800 . ?
C24 H24B 0.9800 . ?
C24 H24C 0.9800 . ?
C25 C26 1.416(10) . ?
C25 C30 1.395(10) . ?
C26 C27 1.417(9) . ?
C26 C31 1.504(11) . ?
C27 H27 0.9500 . ?
C27 C28 1.370(12) . ?
C28 H28 0.9500 . ?
C28 C29 1.368(12) . ?
C29 H29 0.9500 . ?
C29 C30 1.404(10) . ?
C30 C34 1.526(10) . ?
C31 H31 1.0000 . ?
C31 C32 1.553(10) . ?
C31 C33 1.522(10) . ?
C32 H32A 0.9800 . ?
C32 H32B 0.9800 . ?
C32 H32C 0.9800 . ?
C33 H33A 0.9800 . ?
C33 H33B 0.9800 . ?
C33 H33C 0.9800 . ?
C34 H34 1.0000 . ?
C34 C35 1.505(11) . ?
C34 C36 1.514(12) . ?
C35 H35A 0.9800 . ?
C35 H35B 0.9800 . ?
C35 H35C 0.9800 . ?
C36 H36A 0.9800 . ?
C36 H36B 0.9800 . ?
C36 H36C 0.9800 . ?
C37 H37 0.9500 . ?
C37 C38 1.330(9) . ?
C38 H38 0.9500 . ?
C39 C40 1.411(9) . ?
C39 C44 1.395(9) . ?
C40 C41 1.393(9) . ?
C40 C45 1.527(9) . ?
C41 H41 0.9500 . ?
C41 C42 1.395(10) . ?
C42 H42 0.9500 . ?
C42 C43 1.390(10) . ?
C43 H43 0.9500 . ?
C43 C44 1.394(9) . ?
C44 C48 1.515(9) . ?
C45 H45 1.0000 . ?
C45 C46 1.517(10) . ?
C45 C47 1.536(9) . ?
C46 H46A 0.9800 . ?
C46 H46B 0.9800 . ?
C46 H46C 0.9800 . ?
C47 H47A 0.9800 . ?
C47 H47B 0.9800 . ?
C47 H47C 0.9800 . ?
C48 H48 1.0000 . ?
C48 C49 1.540(8) . ?
C48 C50 1.531(8) . ?
C49 H49A 0.9800 . ?
C49 H49B 0.9800 . ?
C49 H49C 0.9800 . ?
C50 H50A 0.9800 . ?
C50 H50B 0.9800 . ?
C50 H50C 0.9800 . ?
C51 C52 1.407(9) . ?
C51 C56 1.413(9) . ?
C52 C53 1.388(10) . ?
C52 C57 1.505(9) . ?
C53 H53 0.9500 . ?
C53 C54 1.372(10) . ?
C54 H54 0.9500 . ?
C54 C55 1.386(10) . ?
C55 H55 0.9500 . ?
C55 C56 1.401(10) . ?
C56 C60 1.504(9) . ?
C57 H57 1.0000 . ?
C57 C58 1.520(10) . ?
C57 C59 1.526(9) . ?
C58 H58A 0.9800 . ?
C58 H58B 0.9800 . ?
C58 H58C 0.9800 . ?
C59 H59A 0.9800 . ?
C59 H59B 0.9800 . ?
C59 H59C 0.9800 . ?
C60 H60 1.0000 . ?
C60 C61 1.540(11) . ?
C60 C62 1.533(11) . ?
C61 H61A 0.9800 . ?
C61 H61B 0.9800 . ?
C61 H61C 0.9800 . ?
C62 H62A 0.9800 . ?
C62 H62B 0.9800 . ?
C62 H62C 0.9800 . ?

loop_
_geom_torsion_atom_site_label_1
_geom_torsion_atom_site_label_2
_geom_torsion_atom_site_label_3
_geom_torsion_atom_site_label_4
_geom_torsion
_geom_torsion_site_symmetry_1
_geom_torsion_site_symmetry_2
_geom_torsion_site_symmetry_3
_geom_torsion_site_symmetry_4
_geom_torsion_publ_flag
Pb1 N1 C1 Fe1 -7.9(8) . . . . ?
Pb1 N1 C1 C2 -100.1(6) . . . . ?
Pb1 N1 C1 C5 86.2(7) . . . . ?
Pb1 N1 B1 N2 -157.7(6) . . . . ?
Pb1 N1 B1 N3 21.1(9) . . . . ?
Pb1 N4 C6 Fe1 -12.1(8) . . . . ?
Pb1 N4 C6 C7 81.8(7) . . . . ?
Pb1 N4 C6 C10 -102.2(7) . . . . ?
Pb1 N4 B2 N5 -152.6(5) . . . . ?
Pb1 N4 B2 N6 29.4(8) . . . . ?
Fe1 C1 C2 C3 59.3(4) . . . . ?
Fe1 C1 C5 C4 -59.8(4) . . . . ?
Fe1 C2 C3 C4 59.4(4) . . . . ?
Fe1 C3 C4 C5 58.3(4) . . . . ?
Fe1 C4 C5 C1 59.7(4) . . . . ?
Fe1 C6 C7 C8 -60.1(4) . . . . ?
Fe1 C6 C10 C9 59.0(4) . . . . ?
Fe1 C7 C8 C9 -58.4(5) . . . . ?
Fe1 C8 C9 C10 -59.4(5) . . . . ?
Fe1 C9 C10 C6 -59.2(4) . . . . ?
N1 C1 C2 Fe1 126.6(6) . . . . ?
N1 C1 C2 C3 -174.2(5) . . . . ?
N1 C1 C5 Fe1 -126.6(6) . . . . ?
N1 C1 C5 C4 173.6(6) . . . . ?
N2 C11 C12 N3 0.9(8) . . . . ?
N2 C13 C14 C15 -177.4(5) . . . . ?
N2 C13 C14 C19 -0.9(9) . . . . ?
N2 C13 C18 C17 178.5(5) . . . . ?
N2 C13 C18 C22 0.0(9) . . . . ?
N3 C25 C26 C27 -175.2(6) . . . . ?
N3 C25 C26 C31 7.3(9) . . . . ?
N3 C25 C30 C29 176.1(6) . . . . ?
N3 C25 C30 C34 -2.9(9) . . . . ?
N4 C6 C7 Fe1 -124.5(7) . . . . ?
N4 C6 C7 C8 175.4(6) . . . . ?
N4 C6 C10 Fe1 124.6(6) . . . . ?
N4 C6 C10 C9 -176.4(6) . . . . ?
N5 C37 C38 N6 0.8(8) . . . . ?
N5 C39 C40 C41 -174.8(5) . . . . ?
N5 C39 C40 C45 6.9(8) . . . . ?
N5 C39 C44 C43 175.0(5) . . . . ?
N5 C39 C44 C48 -6.0(8) . . . . ?
N6 C51 C52 C53 -179.7(6) . . . . ?
N6 C51 C52 C57 1.5(9) . . . . ?
N6 C51 C56 C55 -179.6(6) . . . . ?
N6 C51 C56 C60 1.3(9) . . . . ?
C1 N1 B1 N2 25.5(10) . . . . ?
C1 N1 B1 N3 -155.7(6) . . . . ?
C1 C2 C3 Fe1 -59.4(4) . . . . ?
C1 C2 C3 C4 0.0(7) . . . . ?
C2 C1 C5 Fe1 58.8(4) . . . . ?
C2 C1 C5 C4 -1.0(7) . . . . ?
C2 C3 C4 Fe1 -58.9(4) . . . . ?
C2 C3 C4 C5 -0.6(7) . . . . ?
C3 C4 C5 Fe1 -58.7(4) . . . . ?
C3 C4 C5 C1 1.0(7) . . . . ?
C5 C1 C2 Fe1 -58.6(4) . . . . ?
C5 C1 C2 C3 0.6(7) . . . . ?
C6 N4 B2 N5 31.5(9) . . . . ?
C6 N4 B2 N6 -146.5(6) . . . . ?
C6 C7 C8 Fe1 60.0(4) . . . . ?
C6 C7 C8 C9 1.5(7) . . . . ?
C7 C6 C10 Fe1 -58.6(4) . . . . ?
C7 C6 C10 C9 0.4(7) . . . . ?
C7 C8 C9 Fe1 58.1(5) . . . . ?
C7 C8 C9 C10 -1.3(7) . . . . ?
C8 C9 C10 Fe1 59.8(5) . . . . ?
C8 C9 C10 C6 0.6(7) . . . . ?
C10 C6 C7 Fe1 59.0(4) . . . . ?
C10 C6 C7 C8 -1.1(7) . . . . ?
C11 N2 C13 C14 73.0(7) . . . . ?
C11 N2 C13 C18 -105.1(7) . . . . ?
C11 N2 B1 N1 -179.2(7) . . . . ?
C11 N2 B1 N3 1.8(7) . . . . ?
C12 N3 C25 C26 -111.4(7) . . . . ?
C12 N3 C25 C30 71.8(8) . . . . ?
C12 N3 B1 N1 179.7(6) . . . . ?
C12 N3 B1 N2 -1.3(7) . . . . ?
C13 N2 C11 C12 179.1(6) . . . . ?
C13 N2 B1 N1 -0.2(12) . . . . ?
C13 N2 B1 N3 -179.2(6) . . . . ?
C13 C14 C15 C16 -0.9(9) . . . . ?
C13 C14 C19 C20 135.6(6) . . . . ?
C13 C14 C19 C21 -101.3(7) . . . . ?
C13 C18 C22 C23 -156.6(6) . . . . ?
C13 C18 C22 C24 79.5(8) . . . . ?
C14 C13 C18 C17 0.5(9) . . . . ?
C14 C13 C18 C22 -178.1(6) . . . . ?
C14 C15 C16 C17 0.1(10) . . . . ?
C15 C14 C19 C20 -47.9(8) . . . . ?
C15 C14 C19 C21 75.1(8) . . . . ?
C15 C16 C17 C18 1.0(10) . . . . ?
C16 C17 C18 C13 -1.2(9) . . . . ?
C16 C17 C18 C22 177.3(6) . . . . ?
C17 C18 C22 C23 24.9(9) . . . . ?
C17 C18 C22 C24 -99.0(7) . . . . ?
C18 C13 C14 C15 0.6(9) . . . . ?
C18 C13 C14 C19 177.1(6) . . . . ?
C19 C14 C15 C16 -177.5(6) . . . . ?
C25 N3 C12 C11 -179.6(6) . . . . ?
C25 N3 B1 N1 -0.5(11) . . . . ?
C25 N3 B1 N2 178.5(6) . . . . ?
C25 C26 C27 C28 -0.8(10) . . . . ?
C25 C26 C31 C32 74.6(8) . . . . ?
C25 C26 C31 C33 -160.6(7) . . . . ?
C25 C30 C34 C35 83.1(8) . . . . ?
C25 C30 C34 C36 -152.5(8) . . . . ?
C26 C25 C30 C29 -0.5(10) . . . . ?
C26 C25 C30 C34 -179.5(6) . . . . ?
C26 C27 C28 C29 -1.0(11) . . . . ?
C27 C26 C31 C32 -102.9(7) . . . . ?
C27 C26 C31 C33 21.9(9) . . . . ?
C27 C28 C29 C30 2.1(11) . . . . ?
C28 C29 C30 C25 -1.3(10) . . . . ?
C28 C29 C30 C34 177.7(6) . . . . ?
C29 C30 C34 C35 -95.9(8) . . . . ?
C29 C30 C34 C36 28.5(10) . . . . ?
C30 C25 C26 C27 1.5(9) . . . . ?
C30 C25 C26 C31 -176.0(6) . . . . ?
C31 C26 C27 C28 176.8(6) . . . . ?
C37 N5 C39 C40 -107.9(7) . . . . ?
C37 N5 C39 C44 74.2(7) . . . . ?
C37 N5 B2 N4 -176.4(6) . . . . ?
C37 N5 B2 N6 2.1(6) . . . . ?
C38 N6 C51 C52 66.2(8) . . . . ?
C38 N6 C51 C56 -115.1(7) . . . . ?
C38 N6 B2 N4 176.9(6) . . . . ?
C38 N6 B2 N5 -1.6(6) . . . . ?
C39 N5 C37 C38 168.9(6) . . . . ?
C39 N5 B2 N4 13.7(10) . . . . ?
C39 N5 B2 N6 -167.8(5) . . . . ?
C39 C40 C41 C42 -1.0(9) . . . . ?
C39 C40 C45 C46 -161.6(6) . . . . ?
C39 C40 C45 C47 74.7(7) . . . . ?
C39 C44 C48 C49 135.6(6) . . . . ?
C39 C44 C48 C50 -103.6(7) . . . . ?
C40 C39 C44 C43 -2.8(8) . . . . ?
C40 C39 C44 C48 176.1(5) . . . . ?
C40 C41 C42 C43 -1.1(9) . . . . ?
C41 C40 C45 C46 20.2(8) . . . . ?
C41 C40 C45 C47 -103.5(7) . . . . ?
C41 C42 C43 C44 1.4(10) . . . . ?
C42 C43 C44 C39 0.6(9) . . . . ?
C42 C43 C44 C48 -178.4(6) . . . . ?
C43 C44 C48 C49 -45.5(8) . . . . ?
C43 C44 C48 C50 75.4(7) . . . . ?
C44 C39 C40 C41 3.1(9) . . . . ?
C44 C39 C40 C45 -175.2(5) . . . . ?
C45 C40 C41 C42 177.3(6) . . . . ?
C51 N6 C38 C37 -170.7(6) . . . . ?
C51 N6 B2 N4 -12.8(10) . . . . ?
C51 N6 B2 N5 168.7(6) . . . . ?
C51 C52 C53 C54 -0.9(10) . . . . ?
C51 C52 C57 C58 118.4(7) . . . . ?
C51 C52 C57 C59 -117.3(7) . . . . ?
C51 C56 C60 C61 -155.1(7) . . . . ?
C51 C56 C60 C62 79.3(8) . . . . ?
C52 C51 C56 C55 -0.9(9) . . . . ?
C52 C51 C56 C60 179.9(6) . . . . ?
C52 C53 C54 C55 -0.6(11) . . . . ?
C53 C52 C57 C58 -60.4(8) . . . . ?
C53 C52 C57 C59 63.9(9) . . . . ?
C53 C54 C55 C56 1.3(11) . . . . ?
C54 C55 C56 C51 -0.6(10) . . . . ?
C54 C55 C56 C60 178.5(7) . . . . ?
C55 C56 C60 C61 25.8(10) . . . . ?
C55 C56 C60 C62 -99.7(8) . . . . ?
C56 C51 C52 C53 1.7(9) . . . . ?
C56 C51 C52 C57 -177.2(6) . . . . ?
C57 C52 C53 C54 178.0(6) . . . . ?
B1 N1 C1 Fe1 168.8(5) . . . . ?
B1 N1 C1 C2 76.6(7) . . . . ?
B1 N1 C1 C5 -97.1(7) . . . . ?
B1 N2 C11 C12 -1.8(8) . . . . ?
B1 N2 C13 C14 -105.9(8) . . . . ?
B1 N2 C13 C18 76.0(9) . . . . ?
B1 N3 C12 C11 0.3(8) . . . . ?
B1 N3 C25 C26 68.8(9) . . . . ?
B1 N3 C25 C30 -108.0(8) . . . . ?
B2 N4 C6 Fe1 163.5(5) . . . . ?
B2 N4 C6 C7 -102.6(7) . . . . ?
B2 N4 C6 C10 73.4(7) . . . . ?
B2 N5 C37 C38 -1.8(7) . . . . ?
B2 N5 C39 C40 60.7(8) . . . . ?
B2 N5 C39 C44 -117.2(7) . . . . ?
B2 N6 C38 C37 0.5(7) . . . . ?
B2 N6 C51 C52 -103.0(8) . . . . ?
B2 N6 C51 C56 75.7(8) . . . . ?
